data_1521492
loop_
_publ_author_name
'Lee, S.H.'
'Kim, Y.'

_publ_section_title
;
 Two crystal structures of dehydrated Zn(2+)-exchanged zeolite X: Zn46
 Si100 Al92 O384 . 8(Zn O) and Zn13 Tl66 Si100 Al92 O384 . 2(ZnO)
;
_journal_name_full 'Bulletin of the Korean Chemical Society'
_journal_page_first 180
_journal_page_last 186
_journal_volume 21
_journal_year 2000
_chemical_formula_sum 'Al92 O386 Si100 Tl66 Zn15'
_chemical_name_systematic 'Zn13 Tl66 Si100 Al92 O384 (Zn O)2'
_space_group_IT_number 203
_symmetry_space_group_name_Hall '-F 2uv 2vw 3'
_symmetry_space_group_name_H-M 'F d -3 :2'
_cell_angle_alpha 90
_cell_angle_beta 90
_cell_angle_gamma 90
_cell_formula_units_Z 1
_cell_length_a 24.984
_cell_length_b 24.984
_cell_length_c 24.984
_cell_volume 15595.019
_citation_journal_id_ASTM BKCSDE
_cod_data_source_file Lee_BKCSDE_2000_961.cif
_cod_data_source_block Al92O386Si100Tl66Zn15
_cod_original_cell_volume 15595.02
_cod_database_code 1521492

loop_
_symmetry_equiv_pos_as_xyz
x,y,z
-x+1/4,-y+1/4,z
x,-y+1/4,-z+1/4
-x+1/4,y,-z+1/4
z,x,y
-z+1/4,-x+1/4,y
z,-x+1/4,-y+1/4
-z+1/4,x,-y+1/4
y,z,x
y,-z+1/4,-x+1/4
-y+1/4,z,-x+1/4
-y+1/4,-z+1/4,x
-x,-y,-z
x-1/4,y-1/4,-z
-x,y-1/4,z-1/4
x-1/4,-y,z-1/4
-z,-x,-y
z-1/4,x-1/4,-y
-z,x-1/4,y-1/4
z-1/4,-x,y-1/4
-y,-z,-x
-y,z-1/4,x-1/4
y-1/4,-z,x-1/4
y-1/4,z-1/4,-x
x,y+1/2,z+1/2
-x+1/4,-y+3/4,z+1/2
x,-y+3/4,-z+3/4
-x+1/4,y+1/2,-z+3/4
z,x+1/2,y+1/2
-z+1/4,-x+3/4,y+1/2
z,-x+3/4,-y+3/4
-z+1/4,x+1/2,-y+3/4
y,z+1/2,x+1/2
y,-z+3/4,-x+3/4
-y+1/4,z+1/2,-x+3/4
-y+1/4,-z+3/4,x+1/2
-x,-y+1/2,-z+1/2
x-1/4,y+1/4,-z+1/2
-x,y+1/4,z+1/4
x-1/4,-y+1/2,z+1/4
-z,-x+1/2,-y+1/2
z-1/4,x+1/4,-y+1/2
-z,x+1/4,y+1/4
z-1/4,-x+1/2,y+1/4
-y,-z+1/2,-x+1/2
-y,z+1/4,x+1/4
y-1/4,-z+1/2,x+1/4
y-1/4,z+1/4,-x+1/2
x+1/2,y,z+1/2
-x+3/4,-y+1/4,z+1/2
x+1/2,-y+1/4,-z+3/4
-x+3/4,y,-z+3/4
z+1/2,x,y+1/2
-z+3/4,-x+1/4,y+1/2
z+1/2,-x+1/4,-y+3/4
-z+3/4,x,-y+3/4
y+1/2,z,x+1/2
y+1/2,-z+1/4,-x+3/4
-y+3/4,z,-x+3/4
-y+3/4,-z+1/4,x+1/2
-x+1/2,-y,-z+1/2
x+1/4,y-1/4,-z+1/2
-x+1/2,y-1/4,z+1/4
x+1/4,-y,z+1/4
-z+1/2,-x,-y+1/2
z+1/4,x-1/4,-y+1/2
-z+1/2,x-1/4,y+1/4
z+1/4,-x,y+1/4
-y+1/2,-z,-x+1/2
-y+1/2,z-1/4,x+1/4
y+1/4,-z,x+1/4
y+1/4,z-1/4,-x+1/2
x+1/2,y+1/2,z
-x+3/4,-y+3/4,z
x+1/2,-y+3/4,-z+1/4
-x+3/4,y+1/2,-z+1/4
z+1/2,x+1/2,y
-z+3/4,-x+3/4,y
z+1/2,-x+3/4,-y+1/4
-z+3/4,x+1/2,-y+1/4
y+1/2,z+1/2,x
y+1/2,-z+3/4,-x+1/4
-y+3/4,z+1/2,-x+1/4
-y+3/4,-z+3/4,x
-x+1/2,-y+1/2,-z
x+1/4,y+1/4,-z
-x+1/2,y+1/4,z-1/4
x+1/4,-y+1/2,z-1/4
-z+1/2,-x+1/2,-y
z+1/4,x+1/4,-y
-z+1/2,x+1/4,y-1/4
z+1/4,-x+1/2,y-1/4
-y+1/2,-z+1/2,-x
-y+1/2,z+1/4,x-1/4
y+1/4,-z+1/2,x-1/4
y+1/4,z+1/4,-x

loop_
_atom_site_label
_atom_site_type_symbol
_atom_site_fract_x
_atom_site_fract_y
_atom_site_fract_z
_atom_site_occupancy
_atom_site_U_iso_or_equiv
Tl1 Tl+1 0.0736 0.0736 0.0736 0.5937 0.0
O3 O-2 -0.0266 0.073 0.0706 1 0.0
Si2 Si+4 -0.0533 0.0369 0.1239 0.0417 0.0
O1 O-2 0.8958 -0.0004 0.1023 1 0.0
Zn1 Zn+2 0.0409 0.0409 0.0409 0.4062 0.0
Si1 Si+4 -0.0524 0.1247 0.0357 1 0.0
Tl2 Tl+1 0.2532 0.2532 0.2532 0.9375 0.0
O2 O-2 -0.0014 -0.0013 0.1459 1 0.0
Tl3 Tl+1 0.41 0.1115 0.1377 0.1458 0.0
Zn2 Zn+2 0.199 0.199 0.199 0.0625 0.0
O4 O-2 -0.0715 0.0773 0.1744 1 0.0
Al1 Al+3 -0.0533 0.0369 0.1239 0.9583 0.0
Tl4 Tl+1 0.4165 0.0824 0.0873 0.0313 0.0
